data_9010969
loop_
_publ_author_name
'Mooney, R. C. L.'

_publ_section_title
;
 X-ray diffraction study of cerous phosphate and related crystals
 I. Hexagonal modification
;
_journal_name_full 'Acta Crystallographica'
_journal_page_first 337
_journal_page_last 340
_journal_paper_doi 10.1107/S0365110X50000963
_journal_volume 3
_journal_year 1950
_chemical_compound_source Synthetic
_chemical_formula_sum 'Ce O4 P'
_chemical_name_mineral Rhabdophane-(Ce)
_space_group_IT_number 180
_symmetry_space_group_name_Hall 'P 62 2 (0 0 4)'
_symmetry_space_group_name_H-M 'P 62 2 2'
_cell_angle_alpha 90
_cell_angle_beta 90
_cell_angle_gamma 120
_cell_length_a 7.055
_cell_length_b 7.055
_cell_length_c 6.439
_cell_formula_units_Z 3
_cell_volume 277.551
_database_code_amcsd 0009142
_exptl_crystal_density_diffrn 4.219
_cod_original_formula_sum 'Ce P O4'
_cod_database_code 9010969

loop_
_space_group_symop_operation_xyz
x,y,z
x,x-y,1/3-z
x-y,x,1/3+z
y,x,2/3-z
-y,x-y,2/3+z
-x+y,y,-z
-x,-y,z
-x,-x+y,1/3-z
-x+y,-x,1/3+z
-y,-x,2/3-z
y,-x+y,2/3+z
x-y,-y,-z

loop_
_atom_site_label
_atom_site_fract_x
_atom_site_fract_y
_atom_site_fract_z
Ce 0.50000 0.00000 0.00000
P 0.50000 0.00000 0.50000
O 0.44600 0.14700 0.36000

loop_
_cod_related_entry_id
_cod_related_entry_database
_cod_related_entry_code
1 AMCSD 0009142
